data_2212380
loop_
_publ_author_name
'Liu, Yanbing'
'Gribble, Gordon W.'
'Jasinski, Jerry P.'

_publ_section_title
;
 1-(Phenylsulfonyl)-2,3-di-<i>p</i>-tolyl-1<i>H</i>-indole
;
_journal_coeditor_code TK2114
_journal_issue 2
_journal_name_full 'Acta Crystallographica Section E'
_journal_page_first o735
_journal_page_last o737
_journal_paper_doi 10.1107/S1600536806053682
_journal_volume 63
_journal_year 2007
_chemical_formula_iupac 'C28 H23 N O2 S'
_chemical_formula_moiety 'C28 H23 N O2 S'
_chemical_formula_sum 'C28 H23 N O2 S'
_chemical_formula_weight 437.53
_chemical_name_systematic
;
1-(Phenylsulfonyl)-2,3-di-p-tolyl-1H-indole
;
_space_group_IT_number 2
_symmetry_cell_setting triclinic
_symmetry_space_group_name_Hall '-P 1'
_symmetry_space_group_name_H-M 'P -1'
_atom_sites_solution_hydrogens geom
_atom_sites_solution_primary direct
_atom_sites_solution_secondary difmap
_cell_angle_alpha 74.61(3)
_cell_angle_beta 102.14(3)
_cell_angle_gamma 103.45(2)
_cell_formula_units_Z 2
_cell_length_a 9.521(2)
_cell_length_b 10.775(4)
_cell_length_c 12.060(4)
_cell_measurement_reflns_used 20
_cell_measurement_temperature 296
_cell_measurement_theta_max 9.2
_cell_measurement_theta_min 6.2
_cell_volume 1145.5(6)
_computing_cell_refinement 'MSC/AFC Diffractometer Control Software'
_computing_data_collection
;
MSC/AFC Diffractometer Control Software
(Molecular Structure Corporation, 1994)
;
_computing_data_reduction 'CrystalStructure (Rigaku/MSC, 2005)'
_computing_molecular_graphics 'ORTEP-3 (Farrugia, 1997)'
_computing_publication_material CrystalStructure
_computing_structure_refinement 'SHELXL97 (Sheldrick, 1997)'
_computing_structure_solution 'SIR92 (Altomare <i>et al.</i>,  1994)'
_diffrn_ambient_temperature 296
_diffrn_measured_fraction_theta_full 1.000
_diffrn_measured_fraction_theta_max 1.000
_diffrn_measurement_device_type 'Rigaku AFC-6S'
_diffrn_measurement_method \w/2\q
_diffrn_radiation_monochromator graphite
_diffrn_radiation_source 'normal-focus sealed tube'
_diffrn_radiation_type 'Mo K\a'
_diffrn_radiation_wavelength 0.71069
_diffrn_reflns_av_R_equivalents 0.000
_diffrn_reflns_av_sigmaI/netI 0.154
_diffrn_reflns_limit_h_max 12
_diffrn_reflns_limit_h_min -12
_diffrn_reflns_limit_k_max 13
_diffrn_reflns_limit_k_min 0
_diffrn_reflns_limit_l_max 15
_diffrn_reflns_limit_l_min -15
_diffrn_reflns_number 5268
_diffrn_reflns_theta_full 26.3
_diffrn_reflns_theta_max 27.5
_diffrn_reflns_theta_min 1.8
_diffrn_standards_decay_% 0
_diffrn_standards_interval_count 150
_diffrn_standards_number 3
_exptl_absorpt_coefficient_mu 0.166
_exptl_absorpt_correction_T_max 0.968
_exptl_absorpt_correction_T_min 0.921
_exptl_absorpt_correction_type psi-scan
_exptl_absorpt_process_details '(North <i>et al.</i>,  1968)'
_exptl_crystal_colour colorless
_exptl_crystal_density_diffrn 1.268
_exptl_crystal_density_method 'not measured'
_exptl_crystal_description prism
_exptl_crystal_F_000 460
_exptl_crystal_size_max 0.50
_exptl_crystal_size_mid 0.40
_exptl_crystal_size_min 0.20
_refine_diff_density_max 0.31
_refine_diff_density_min -0.25
_refine_ls_extinction_coef 0.009(3)
_refine_ls_extinction_expression Fc^*^=kFc[1+0.001xFc^2^\l^3^/sin(2\q)]^-1/4^
_refine_ls_extinction_method SHELXL97
_refine_ls_goodness_of_fit_ref 0.97
_refine_ls_hydrogen_treatment constr
_refine_ls_matrix_type full
_refine_ls_number_parameters 291
_refine_ls_number_reflns 5268
_refine_ls_number_restraints 0
_refine_ls_restrained_S_all 0.97
_refine_ls_R_factor_all 0.217
_refine_ls_R_factor_gt 0.051
_refine_ls_shift/su_max 0.000
_refine_ls_shift/su_mean 0.000
_refine_ls_structure_factor_coef Fsqd
_refine_ls_weighting_details 'calc w=1/[\s^2^(Fo^2^)+(0.0946P)^2^] where P=(Fo^2^+2Fc^2^)/3'
_refine_ls_weighting_scheme calc
_refine_ls_wR_factor_gt 0.138
_refine_ls_wR_factor_ref 0.211
_reflns_number_gt 1835
_reflns_number_total 5268
_reflns_threshold_expression I>2\s(I)
_cod_data_source_file tk2114.cif
_cod_data_source_block I
_cod_original_cell_volume 1145.6(6)
_cod_database_code 2212380
_cod_database_fobs_code 2212380

loop_
_symmetry_equiv_pos_as_xyz
'x, y, z'
'-x, -y, -z'

loop_
_atom_site_type_symbol
_atom_site_label
_atom_site_fract_x
_atom_site_fract_y
_atom_site_fract_z
_atom_site_U_iso_or_equiv
_atom_site_adp_type
_atom_site_calc_flag
_atom_site_refinement_flags
_atom_site_occupancy
S S1 1.16003(12) 0.36616(10) 0.87753(10) 0.0493(4) Uani d . 1
O O1 1.2858(3) 0.3132(3) 0.8876(3) 0.0610(9) Uani d . 1
O O2 1.1384(3) 0.4184(3) 0.9678(3) 0.0651(9) Uani d . 1
N N1 1.0139(3) 0.2476(3) 0.8601(3) 0.0414(8) Uani d . 1
C C2 1.0061(4) 0.1420(3) 0.8065(3) 0.0380(9) Uani d . 1
C C3 0.8656(4) 0.1035(3) 0.7590(3) 0.0377(9) Uani d . 1
C C4 0.7782(4) 0.1877(3) 0.7764(3) 0.0402(9) Uani d . 1
C C5 0.6287(4) 0.1894(4) 0.7501(4) 0.0490(11) Uani d . 1
H H2 0.5657 0.1315 0.7086 0.059 Uiso calc R 1
C C6 0.5756(5) 0.2780(4) 0.7866(4) 0.0599(13) Uani d . 1
H H7 0.4763 0.2806 0.7689 0.072 Uiso calc R 1
C C7 0.6700(5) 0.3633(4) 0.8498(4) 0.0620(13) Uani d . 1
H H10 0.6320 0.4223 0.8738 0.074 Uiso calc R 1
C C8 0.8171(5) 0.3634(4) 0.8780(4) 0.0537(12) Uani d . 1
H H11 0.8792 0.4206 0.9206 0.064 Uiso calc R 1
C C9 0.8695(4) 0.2747(4) 0.8403(3) 0.0410(9) Uani d . 1
C C10 1.1434(4) 0.4848(4) 0.7458(4) 0.0519(11) Uani d . 1
C C11 1.1923(5) 0.4702(5) 0.6513(5) 0.0706(14) Uani d . 1
H H14 1.2337 0.3981 0.6572 0.085 Uiso calc R 1
C C12 1.1798(7) 0.5628(6) 0.5482(5) 0.0915(18) Uani d . 1
H H15 1.2140 0.5543 0.4843 0.110 Uiso calc R 1
C C13 1.1172(7) 0.6670(6) 0.5399(6) 0.0912(19) Uani d . 1
H H16 1.1070 0.7287 0.4697 0.109 Uiso calc R 1
C C14 1.0689(7) 0.6819(5) 0.6344(6) 0.0885(18) Uani d . 1
H H17 1.0262 0.7534 0.6278 0.106 Uiso calc R 1
C C15 1.0832(5) 0.5920(4) 0.7379(5) 0.0674(14) Uani d . 1
H H13 1.0526 0.6030 0.8024 0.081 Uiso calc R 1
C C16 1.1291(4) 0.0760(3) 0.8164(3) 0.0372(9) Uani d . 1
C C17 1.1597(4) 0.0496(4) 0.7189(4) 0.0475(10) Uani d . 1
H H4 1.1117 0.0847 0.6457 0.057 Uiso calc R 1
C C18 1.2605(5) -0.0283(4) 0.7281(4) 0.0546(12) Uani d . 1
H H5 1.2782 -0.0453 0.6611 0.065 Uiso calc R 1
C C19 1.3352(4) -0.0813(4) 0.8353(4) 0.0496(11) Uani d . 1
C C20 1.3075(4) -0.0526(4) 0.9322(4) 0.0501(11) Uani d . 1
H H6 1.3576 -0.0861 1.0050 0.060 Uiso calc R 1
C C21 1.2072(4) 0.0248(4) 0.9240(3) 0.0443(10) Uani d . 1
H H1 1.1915 0.0430 0.9911 0.053 Uiso calc R 1
C C22 1.4404(5) -0.1708(5) 0.8454(5) 0.0743(15) Uani d . 1
H H18 1.3889 -0.2600 0.8565 0.089 Uiso calc R 1
H H19 1.5165 -0.1617 0.9106 0.089 Uiso calc R 1
H H20 1.4828 -0.1476 0.7754 0.089 Uiso calc R 1
C C23 0.8034(4) -0.0152(4) 0.7122(3) 0.0397(9) Uani d . 1
C C24 0.8292(4) -0.1378(4) 0.7760(4) 0.0458(10) Uani d . 1
H H3 0.8913 -0.1449 0.8471 0.055 Uiso calc R 1
C C25 0.7639(5) -0.2494(4) 0.7353(4) 0.0577(12) Uani d . 1
H H8 0.7817 -0.3306 0.7801 0.069 Uiso calc R 1
C C26 0.6731(5) -0.2427(4) 0.6300(4) 0.0562(12) Uani d . 1
C C27 0.6471(5) -0.1216(5) 0.5663(4) 0.0612(13) Uani d . 1
H H12 0.5853 -0.1150 0.4950 0.073 Uiso calc R 1
C C28 0.7112(5) -0.0098(4) 0.6066(4) 0.0536(11) Uani d . 1
H H9 0.6920 0.0709 0.5617 0.064 Uiso calc R 1
C C29 0.6039(7) -0.3645(5) 0.5827(5) 0.0946(19) Uani d . 1
H H21 0.6670 -0.3781 0.5363 0.113 Uiso calc R 1
H H22 0.5110 -0.3531 0.5356 0.113 Uiso calc R 1
H H23 0.5900 -0.4393 0.6464 0.113 Uiso calc R 1

loop_
_atom_site_aniso_label
_atom_site_aniso_U_11
_atom_site_aniso_U_22
_atom_site_aniso_U_33
_atom_site_aniso_U_12
_atom_site_aniso_U_13
_atom_site_aniso_U_23
S1 0.0461(7) 0.0438(6) 0.0593(8) 0.0075(5) 0.0006(5) -0.0211(5)
O1 0.0416(17) 0.0539(17) 0.087(3) 0.0096(14) -0.0037(16) -0.0264(17)
O2 0.074(2) 0.0623(19) 0.066(2) 0.0121(16) -0.0013(17) -0.0368(17)
N1 0.0415(19) 0.0344(16) 0.049(2) 0.0059(14) 0.0052(15) -0.0129(15)
C2 0.048(2) 0.033(2) 0.035(2) 0.0103(18) 0.0080(19) -0.0077(17)
C3 0.040(2) 0.037(2) 0.034(2) 0.0075(17) 0.0052(17) -0.0050(17)
C4 0.045(2) 0.037(2) 0.038(2) 0.0095(18) 0.0081(18) -0.0041(18)
C5 0.042(2) 0.048(2) 0.053(3) 0.013(2) 0.001(2) -0.006(2)
C6 0.045(3) 0.062(3) 0.072(3) 0.022(2) 0.011(2) -0.003(3)
C7 0.067(3) 0.052(3) 0.080(4) 0.025(2) 0.024(3) -0.015(3)
C8 0.059(3) 0.042(2) 0.068(3) 0.011(2) 0.018(2) -0.017(2)
C9 0.038(2) 0.039(2) 0.048(3) 0.0091(17) 0.0117(19) -0.0074(19)
C10 0.041(2) 0.046(2) 0.066(3) -0.0019(19) 0.010(2) -0.015(2)
C11 0.065(3) 0.067(3) 0.081(4) 0.013(3) 0.019(3) -0.013(3)
C12 0.092(4) 0.099(5) 0.079(4) 0.013(4) 0.032(3) 0.000(4)
C13 0.088(4) 0.063(4) 0.096(5) 0.000(3) 0.011(4) 0.011(3)
C14 0.092(4) 0.047(3) 0.119(5) 0.013(3) 0.023(4) -0.004(3)
C15 0.072(3) 0.044(3) 0.085(4) 0.006(2) 0.020(3) -0.010(3)
C16 0.040(2) 0.0313(19) 0.043(2) 0.0042(16) 0.0089(18) -0.0139(17)
C17 0.048(3) 0.053(2) 0.045(3) 0.014(2) 0.005(2) -0.014(2)
C18 0.056(3) 0.061(3) 0.056(3) 0.006(2) 0.022(2) -0.022(2)
C19 0.044(2) 0.042(2) 0.065(3) 0.0086(19) 0.014(2) -0.012(2)
C20 0.046(2) 0.048(2) 0.054(3) 0.015(2) 0.005(2) -0.001(2)
C21 0.047(2) 0.046(2) 0.040(2) 0.0118(19) 0.0045(19) -0.0094(19)
C22 0.067(3) 0.069(3) 0.100(4) 0.029(3) 0.025(3) -0.018(3)
C23 0.037(2) 0.044(2) 0.038(2) 0.0065(18) 0.0085(18) -0.0096(19)
C24 0.049(2) 0.044(2) 0.045(2) 0.0121(19) 0.000(2) -0.014(2)
C25 0.064(3) 0.043(2) 0.064(3) 0.011(2) 0.002(2) -0.014(2)
C26 0.059(3) 0.049(3) 0.063(3) 0.004(2) 0.006(2) -0.025(2)
C27 0.067(3) 0.064(3) 0.043(3) 0.003(2) -0.006(2) -0.017(2)
C28 0.061(3) 0.047(2) 0.045(3) 0.006(2) 0.001(2) -0.006(2)
C29 0.113(5) 0.063(3) 0.102(5) -0.006(3) -0.006(4) -0.048(3)

loop_
_atom_type_symbol
_atom_type_description
_atom_type_scat_dispersion_real
_atom_type_scat_dispersion_imag
_atom_type_scat_source
C C 0.0033 0.0016 'International Tables Vol C Tables 4.2.6.8 and 6.1.1.4'
H H 0.0000 0.0000 'International Tables Vol C Tables 4.2.6.8 and 6.1.1.4'
O O 0.0106 0.0060 'International Tables Vol C Tables 4.2.6.8 and 6.1.1.4'
N N 0.0061 0.0033 'International Tables Vol C Tables 4.2.6.8 and 6.1.1.4'
S S 0.1246 0.1234 'International Tables Vol C Tables 4.2.6.8 and 6.1.1.4'

loop_
_geom_angle_atom_site_label_1
_geom_angle_atom_site_label_2
_geom_angle_atom_site_label_3
_geom_angle
O1 S1 O2 121.1(2)
O1 S1 N1 107.51(16)
O2 S1 N1 105.39(18)
O1 S1 C10 108.9(2)
O2 S1 C10 108.6(2)
N1 S1 C10 104.06(18)
C9 N1 C2 107.2(3)
C9 N1 S1 120.4(2)
C2 N1 S1 125.5(3)
C3 C2 N1 109.1(3)
C3 C2 C16 126.2(3)
N1 C2 C16 124.3(3)
C2 C3 C4 108.4(3)
C2 C3 C23 127.3(3)
C4 C3 C23 123.8(3)
C5 C4 C9 119.0(4)
C5 C4 C3 132.8(4)
C9 C4 C3 108.0(3)
C6 C5 C4 119.1(4)
C6 C5 H2 120.4
C4 C5 H2 120.4
C5 C6 C7 120.3(4)
C5 C6 H7 119.9
C7 C6 H7 119.9
C8 C7 C6 122.1(4)
C8 C7 H10 119.0
C6 C7 H10 119.0
C7 C8 C9 117.2(4)
C7 C8 H11 121.4
C9 C8 H11 121.4
C8 C9 C4 122.4(4)
C8 C9 N1 130.2(4)
C4 C9 N1 107.4(3)
C11 C10 C15 120.4(5)
C11 C10 S1 119.4(4)
C15 C10 S1 120.1(4)
C10 C11 C12 119.6(5)
C10 C11 H14 120.2
C12 C11 H14 120.2
C13 C12 C11 119.8(6)
C13 C12 H15 120.1
C11 C12 H15 120.1
C12 C13 C14 120.6(6)
C12 C13 H16 119.7
C14 C13 H16 119.7
C15 C14 C13 120.2(5)
C15 C14 H17 119.9
C13 C14 H17 119.9
C14 C15 C10 119.3(5)
C14 C15 H13 120.3
C10 C15 H13 120.3
C17 C16 C21 117.4(3)
C17 C16 C2 120.2(4)
C21 C16 C2 122.1(3)
C16 C17 C18 121.3(4)
C16 C17 H4 119.4
C18 C17 H4 119.4
C19 C18 C17 121.0(4)
C19 C18 H5 119.5
C17 C18 H5 119.5
C20 C19 C18 117.8(4)
C20 C19 C22 121.3(4)
C18 C19 C22 120.9(4)
C19 C20 C21 121.6(4)
C19 C20 H6 119.2
C21 C20 H6 119.2
C20 C21 C16 120.9(4)
C20 C21 H1 119.6
C16 C21 H1 119.6
C19 C22 H18 109.5
C19 C22 H19 109.5
H18 C22 H19 109.5
C19 C22 H20 109.5
H18 C22 H20 109.5
H19 C22 H20 109.5
C28 C23 C24 117.2(4)
C28 C23 C3 121.6(4)
C24 C23 C3 121.1(3)
C25 C24 C23 121.0(4)
C25 C24 H3 119.5
C23 C24 H3 119.5
C26 C25 C24 121.2(4)
C26 C25 H8 119.4
C24 C25 H8 119.4
C25 C26 C27 118.1(4)
C25 C26 C29 121.6(4)
C27 C26 C29 120.2(4)
C26 C27 C28 121.0(4)
C26 C27 H12 119.5
C28 C27 H12 119.5
C27 C28 C23 121.4(4)
C27 C28 H9 119.3
C23 C28 H9 119.3
C26 C29 H21 109.5
C26 C29 H22 109.5
H21 C29 H22 109.5
C26 C29 H23 109.5
H21 C29 H23 109.5
H22 C29 H23 109.5

loop_
_geom_bond_atom_site_label_1
_geom_bond_atom_site_label_2
_geom_bond_distance
S1 O1 1.412(3)
S1 O2 1.420(3)
S1 N1 1.675(3)
S1 C10 1.759(5)
N1 C9 1.430(5)
N1 C2 1.431(4)
C2 C3 1.355(5)
C2 C16 1.474(5)
C3 C4 1.444(5)
C3 C23 1.481(5)
C4 C5 1.395(5)
C4 C9 1.396(5)
C5 C6 1.379(6)
C5 H2 0.9300
C6 C7 1.391(6)
C6 H7 0.9300
C7 C8 1.370(6)
C7 H10 0.9300
C8 C9 1.385(5)
C8 H11 0.9300
C10 C11 1.375(7)
C10 C15 1.378(6)
C11 C12 1.376(7)
C11 H14 0.9300
C12 C13 1.362(8)
C12 H15 0.9300
C13 C14 1.373(8)
C13 H16 0.9300
C14 C15 1.365(7)
C14 H17 0.9300
C15 H13 0.9300
C16 C17 1.382(5)
C16 C21 1.395(5)
C17 C18 1.385(6)
C17 H4 0.9300
C18 C19 1.384(6)
C18 H5 0.9300
C19 C20 1.374(6)
C19 C22 1.512(6)
C20 C21 1.380(5)
C20 H6 0.9300
C21 H1 0.9300
C22 H18 0.9600
C22 H19 0.9600
C22 H20 0.9600
C23 C28 1.382(6)
C23 C24 1.389(5)
C24 C25 1.382(5)
C24 H3 0.9300
C25 C26 1.373(6)
C25 H8 0.9300
C26 C27 1.375(6)
C26 C29 1.524(6)
C27 C28 1.380(6)
C27 H12 0.9300
C28 H9 0.9300
C29 H21 0.9600
C29 H22 0.9600
C29 H23 0.9600

loop_
_cod_related_entry_id
_cod_related_entry_database
_cod_related_entry_code
1 ChemSpider 21125318
